data_1520992
loop_
_publ_author_name
'Cudennec, Y.'
'Riou, A.'
'Lecerf, A.'
'Gerault, Y.'

_publ_section_title
;
 Synthesis and crystal structures of Cd (O H) Cl and Cu (O H) Cl and
 relationship to brucite type
;
_journal_name_full 'Journal of Solid State Chemistry'
_journal_page_first 308
_journal_page_last 312
_journal_volume 151
_journal_year 2000
_chemical_formula_sum 'Cl Cu H O'
_chemical_name_systematic 'Cu (O H) Cl'
_space_group_IT_number 14
_symmetry_space_group_name_Hall '-P 2ybc'
_symmetry_space_group_name_H-M 'P 1 21/c 1'
_cell_angle_alpha 90
_cell_angle_beta 118.138
_cell_angle_gamma 90
_cell_formula_units_Z 4
_cell_length_a 6.2953
_cell_length_b 6.6649
_cell_length_c 5.558
_cell_volume 205.639
_citation_journal_id_ASTM JSSCBI
_cod_data_source_file Cudennec_JSSCBI_2000_1870.cif
_cod_data_source_block H1Cl1Cu1O1
_cod_original_cell_volume 205.6391
_cod_original_formula_sum 'H1 Cl1 Cu1 O1'
_cod_database_code 1520992

loop_
_symmetry_equiv_pos_as_xyz
x,y,z
-x,y+1/2,-z+1/2
-x,-y,-z
x,-y-1/2,z-1/2

loop_
_atom_site_label
_atom_site_type_symbol
_atom_site_fract_x
_atom_site_fract_y
_atom_site_fract_z
_atom_site_occupancy
_atom_site_U_iso_or_equiv
Cu1 Cu+2 0.03201 0.11772 0.28577 1 0.0
O1 O-2 0.8807 0.1478 0.5318 1 0.0
Cl1 Cl-1 0.3115 0.0907 0.1334 1 0.0
H1 H+1 0.674 0.128 0.528 1 0.0
